data_1512301
loop_
_publ_author_name
'Zhou, Min'
'Zhang, Hai-Bo'
'Wang, Wei-Guang'
'Gong, Ning-Bo'
'Zhan, Rui'
'Li, Xiao-Nian'
'Du, Xue'
'Li, Li-Mei'
'Li, Yan'
'Lu, Yang'
'Pu, Jian-Xin'
'Sun, Han-Dong'

_publ_section_title
;
 Scopariusic Acid, a New Meroditerpenoid with a Unique Cyclobutane Ring
 Isolated from Isodon scoparius.
;
_journal_issue 17
_journal_name_full 'Organic letters'
_journal_page_first 4446
_journal_page_last 4449
_journal_paper_doi 10.1021/ol401991u
_journal_volume 15
_journal_year 2013
_chemical_absolute_configuration ad
_chemical_formula_moiety 'C20 H32 O3, C H4 O'
_chemical_formula_sum 'C21 H36 O4'
_chemical_formula_weight 352.50
_chemical_name_systematic
; 
 ? 
;
_space_group_IT_number 4
_symmetry_cell_setting monoclinic
_symmetry_space_group_name_Hall 'P 2yb'
_symmetry_space_group_name_H-M 'P 1 21 1'
_atom_sites_solution_hydrogens geom
_atom_sites_solution_primary direct
_atom_sites_solution_secondary difmap
_audit_creation_method SHELXL-97
_cell_angle_alpha 90
_cell_angle_beta 99.0959(10)
_cell_angle_gamma 90
_cell_formula_units_Z 2
_cell_length_a 6.819(3)
_cell_length_b 7.317(5)
_cell_length_c 19.999(10)
_cell_measurement_reflns_used 2280
_cell_measurement_temperature 295(2)
_cell_measurement_theta_max 72.20
_cell_measurement_theta_min 4.48
_cell_volume 985.3(9)
_computing_cell_refinement 'CrystalClear (Rigaku Inc., 2008)'
_computing_data_collection 'CrystalClear (Rigaku Inc., 2008)'
_computing_data_reduction 'CrystalClear (Rigaku Inc., 2008)'
_computing_molecular_graphics 'ORTEPII(Johnson,1976) and PLUTON(Spek,1990)'
_computing_publication_material 'SHELXL97(Sheldrick, 1997)'
_computing_structure_refinement 'SHELXL-97 (Sheldrick, 1997)'
_computing_structure_solution 'SHELXS-97 (Sheldrick, 1990)'
_diffrn_ambient_temperature 295(2)
_diffrn_detector_area_resol_mean 0
_diffrn_measured_fraction_theta_full 0.976
_diffrn_measured_fraction_theta_max 0.976
_diffrn_measurement_device_type CCD
_diffrn_measurement_method \w
_diffrn_radiation_monochromator Multilayer
_diffrn_radiation_source 'Sealed Tube'
_diffrn_radiation_type CuK\a
_diffrn_radiation_wavelength 1.54178
_diffrn_reflns_av_R_equivalents 0.0565
_diffrn_reflns_av_sigmaI/netI 0.0566
_diffrn_reflns_limit_h_max 8
_diffrn_reflns_limit_h_min -8
_diffrn_reflns_limit_k_max 8
_diffrn_reflns_limit_k_min -3
_diffrn_reflns_limit_l_max 24
_diffrn_reflns_limit_l_min -24
_diffrn_reflns_number 7785
_diffrn_reflns_theta_full 72.20
_diffrn_reflns_theta_max 72.20
_diffrn_reflns_theta_min 4.48
_diffrn_standards_decay_% 0
_diffrn_standards_interval_count 0
_diffrn_standards_interval_time 0
_diffrn_standards_number 0
_exptl_absorpt_coefficient_mu 0.635
_exptl_absorpt_correction_T_max 0.870
_exptl_absorpt_correction_T_min 0.833
_exptl_absorpt_correction_type multi-scan
_exptl_crystal_colour Colorless
_exptl_crystal_density_diffrn 1.188
_exptl_crystal_density_method 'not measured'
_exptl_crystal_description Prism
_exptl_crystal_F_000 388
_exptl_crystal_size_max 0.44
_exptl_crystal_size_mid 0.24
_exptl_crystal_size_min 0.22
_refine_diff_density_max 0.290
_refine_diff_density_min -0.309
_refine_diff_density_rms 0.060
_refine_ls_abs_structure_details 'Flack H D (1983), Acta Cryst. A39, 876-881'
_refine_ls_abs_structure_Flack -0.1(3)
_refine_ls_extinction_coef 0.0052(15)
_refine_ls_extinction_expression Fc^*^=kFc[1+0.001xFc^2^\l^3^/sin(2\q)]^-1/4^
_refine_ls_extinction_method SHELXL
_refine_ls_goodness_of_fit_ref 1.021
_refine_ls_hydrogen_treatment constr
_refine_ls_matrix_type full
_refine_ls_number_parameters 228
_refine_ls_number_reflns 2554
_refine_ls_number_restraints 1
_refine_ls_restrained_S_all 1.020
_refine_ls_R_factor_all 0.0536
_refine_ls_R_factor_gt 0.0463
_refine_ls_shift/su_max 0.000
_refine_ls_shift/su_mean 0.000
_refine_ls_structure_factor_coef Fsqd
_refine_ls_weighting_details 'calc w=1/[\s^2^(Fo^2^)+(0.0888P)^2^+0.0000P] where P=(Fo^2^+2Fc^2^)/3'
_refine_ls_weighting_scheme calc
_refine_ls_wR_factor_gt 0.1245
_refine_ls_wR_factor_ref 0.1319
_reflns_number_gt 2280
_reflns_number_total 2554
_reflns_threshold_expression >2sigma(I)
_cod_data_source_file ol401991u_si_004.cif
_cod_data_source_block 5254
_cod_depositor_comments
;
The following automatic conversions were performed:

'_exptl_absorpt_correction_type' value 'Multi-scan' changed to
'multi-scan' according to
/home/saulius/struct/CIF-dictionaries/cif_core.dic dictionary named
'cif_core.dic' version 2.4.2 from 2011-04-26.

Automatic conversion script
Id: cif_fix_values 1891 2012-01-12 08:04:46Z andrius 
;
_cod_original_sg_symbol_H-M 'P 21'
_cod_database_code 1512301

loop_
_symmetry_equiv_pos_as_xyz
'x, y, z'
'-x, y+1/2, -z'

loop_
_atom_site_label
_atom_site_type_symbol
_atom_site_fract_x
_atom_site_fract_y
_atom_site_fract_z
_atom_site_U_iso_or_equiv
_atom_site_adp_type
_atom_site_occupancy
_atom_site_symmetry_multiplicity
_atom_site_calc_flag
_atom_site_refinement_flags
O1 O 0.1377(3) 0.1622(3) 0.34810(8) 0.0234(4) Uani 1 1 d .
H1A H 0.1970 0.1755 0.3868 0.035 Uiso 1 1 calc R
O1M O 1.1136(2) 0.4102(3) 0.61056(9) 0.0276(5) Uani 1 1 d .
H1MA H 1.0683 0.5085 0.6206 0.033 Uiso 1 1 calc R
O2 O 0.6981(3) 0.5800(3) 0.51923(9) 0.0280(5) Uani 1 1 d .
O3 O 0.9146(2) 0.3804(3) 0.48676(9) 0.0252(5) Uani 1 1 d .
H3C H 0.9707 0.3934 0.5259 0.030 Uiso 1 1 calc R
C1 C 0.2119(4) 0.0054(4) 0.21693(12) 0.0199(5) Uani 1 1 d .
H1B H 0.2635 0.0076 0.2650 0.024 Uiso 1 1 calc R
H1C H 0.0931 -0.0695 0.2104 0.024 Uiso 1 1 calc R
C1M C 1.3241(4) 0.4199(5) 0.62046(15) 0.0294(6) Uani 1 1 d .
H1MB H 1.3748 0.4123 0.6680 0.035 Uiso 1 1 calc R
H1MC H 1.3643 0.5336 0.6029 0.035 Uiso 1 1 calc R
H1MD H 1.3755 0.3203 0.5972 0.035 Uiso 1 1 calc R
C2 C 0.3663(4) -0.0808(4) 0.17914(13) 0.0231(6) Uani 1 1 d .
H2A H 0.3868 -0.2072 0.1932 0.028 Uiso 1 1 calc R
H2B H 0.4917 -0.0169 0.1910 0.028 Uiso 1 1 calc R
C3 C 0.3023(4) -0.0734(4) 0.10243(13) 0.0258(6) Uani 1 1 d .
H3A H 0.4107 -0.1143 0.0801 0.031 Uiso 1 1 calc R
H3B H 0.1906 -0.1550 0.0895 0.031 Uiso 1 1 calc R
C4 C 0.2441(4) 0.1176(4) 0.08008(12) 0.0222(6) Uani 1 1 d .
C5 C 0.0806(4) 0.2047(4) 0.11443(11) 0.0186(6) Uani 1 1 d .
C6 C 0.0422(4) 0.4022(4) 0.09239(12) 0.0225(6) Uani 1 1 d .
H6A H -0.0119 0.4051 0.0445 0.027 Uiso 1 1 calc R
H6B H 0.1672 0.4682 0.0987 0.027 Uiso 1 1 calc R
C7 C -0.1014(4) 0.4981(4) 0.13199(13) 0.0220(6) Uani 1 1 d .
H7A H -0.2285 0.4356 0.1240 0.026 Uiso 1 1 calc R
H7B H -0.1223 0.6224 0.1156 0.026 Uiso 1 1 calc R
C8 C -0.0247(4) 0.5019(4) 0.20830(12) 0.0193(5) Uani 1 1 d .
H8A H 0.1000 0.5710 0.2146 0.023 Uiso 1 1 calc R
C9 C 0.0252(3) 0.3075(4) 0.23802(11) 0.0169(5) Uani 1 1 d .
C10 C 0.1571(3) 0.2011(4) 0.19282(11) 0.0165(5) Uani 1 1 d .
H10A H 0.2835 0.2674 0.1987 0.020 Uiso 1 1 calc R
C11 C 0.1361(4) 0.3327(4) 0.31203(12) 0.0195(5) Uani 1 1 d .
H11A H 0.0589 0.4198 0.3345 0.023 Uiso 1 1 calc R
C12 C 0.3481(3) 0.4081(4) 0.31820(11) 0.0199(5) Uani 1 1 d .
H12A H 0.4325 0.3139 0.3039 0.024 Uiso 1 1 calc R
H12B H 0.3474 0.5100 0.2871 0.024 Uiso 1 1 calc R
C13 C 0.4390(4) 0.4717(4) 0.38806(11) 0.0192(5) Uani 1 1 d .
C14 C 0.6254(3) 0.4225(4) 0.41253(12) 0.0200(5) Uani 1 1 d .
H14A H 0.6874 0.3476 0.3846 0.024 Uiso 1 1 calc R
C15 C 0.7456(3) 0.4715(4) 0.47800(13) 0.0206(6) Uani 1 1 d .
C16 C 0.3129(4) 0.5931(5) 0.42445(13) 0.0264(6) Uani 1 1 d .
H16A H 0.3850 0.6247 0.4681 0.040 Uiso 1 1 calc R
H16B H 0.1932 0.5298 0.4300 0.040 Uiso 1 1 calc R
H16C H 0.2800 0.7023 0.3985 0.040 Uiso 1 1 calc R
C17 C -0.1711(4) 0.6105(4) 0.24328(14) 0.0260(6) Uani 1 1 d .
H17A H -0.1936 0.7280 0.2221 0.039 Uiso 1 1 calc R
H17B H -0.1170 0.6265 0.2902 0.039 Uiso 1 1 calc R
H17C H -0.2945 0.5453 0.2395 0.039 Uiso 1 1 calc R
C18 C 0.3335(4) 0.2034(5) 0.03417(13) 0.0293(7) Uani 1 1 d .
H18A H 0.4152 0.1348 0.0214 0.044 Uiso 1 1 calc R
H18B H 0.3074 0.3397 0.0158 0.044 Uiso 1 1 d R
C19 C -0.1096(4) 0.0931(4) 0.09169(13) 0.0248(6) Uani 1 1 d .
H19A H -0.1461 0.1020 0.0434 0.037 Uiso 1 1 calc R
H19B H -0.2151 0.1402 0.1133 0.037 Uiso 1 1 calc R
H19C H -0.0861 -0.0326 0.1042 0.037 Uiso 1 1 calc R
C20 C -0.1690(3) 0.2048(4) 0.24320(12) 0.0187(5) Uani 1 1 d .
H20A H -0.2452 0.2734 0.2710 0.028 Uiso 1 1 calc R
H20B H -0.1383 0.0868 0.2631 0.028 Uiso 1 1 calc R
H20C H -0.2445 0.1901 0.1988 0.028 Uiso 1 1 calc R

loop_
_atom_site_aniso_label
_atom_site_aniso_U_11
_atom_site_aniso_U_22
_atom_site_aniso_U_33
_atom_site_aniso_U_23
_atom_site_aniso_U_13
_atom_site_aniso_U_12
O1 0.0285(9) 0.0302(11) 0.0106(8) 0.0043(8) 0.0000(6) -0.0058(8)
O1M 0.0282(9) 0.0307(12) 0.0221(9) -0.0056(9) -0.0016(7) 0.0065(8)
O2 0.0306(10) 0.0366(12) 0.0151(8) -0.0089(9) -0.0021(7) 0.0014(9)
O3 0.0230(9) 0.0369(12) 0.0139(8) -0.0029(8) -0.0021(6) 0.0020(8)
C1 0.0232(12) 0.0206(14) 0.0155(12) 0.0022(11) 0.0018(9) 0.0008(10)
C1M 0.0302(13) 0.0270(16) 0.0311(14) -0.0053(13) 0.0057(11) -0.0001(12)
C2 0.0229(12) 0.0207(14) 0.0251(13) 0.0002(12) 0.0026(10) 0.0016(11)
C3 0.0286(13) 0.0274(16) 0.0219(13) -0.0069(12) 0.0054(10) 0.0009(11)
C4 0.0247(13) 0.0279(16) 0.0132(11) -0.0043(11) 0.0008(9) 0.0004(11)
C5 0.0211(11) 0.0233(15) 0.0107(11) 0.0002(10) 0.0002(9) 0.0009(10)
C6 0.0304(12) 0.0273(15) 0.0094(11) 0.0037(11) 0.0017(9) 0.0025(11)
C7 0.0248(12) 0.0210(14) 0.0193(12) 0.0041(11) 0.0010(9) 0.0040(10)
C8 0.0223(12) 0.0175(14) 0.0171(12) -0.0004(11) 0.0006(9) -0.0005(10)
C9 0.0193(11) 0.0205(14) 0.0111(11) -0.0021(10) 0.0027(8) -0.0009(10)
C10 0.0193(11) 0.0201(14) 0.0097(10) -0.0005(10) 0.0012(8) -0.0031(9)
C11 0.0228(12) 0.0216(13) 0.0140(11) 0.0019(10) 0.0027(9) -0.0019(10)
C12 0.0212(12) 0.0292(15) 0.0089(11) -0.0004(11) 0.0013(8) -0.0025(11)
C13 0.0238(12) 0.0225(14) 0.0117(11) -0.0017(10) 0.0044(9) -0.0037(10)
C14 0.0249(12) 0.0226(14) 0.0127(11) -0.0045(11) 0.0041(9) -0.0017(11)
C15 0.0199(12) 0.0228(14) 0.0200(12) 0.0001(11) 0.0052(9) -0.0036(10)
C16 0.0213(13) 0.0347(17) 0.0221(13) -0.0086(12) 0.0000(10) -0.0003(11)
C17 0.0285(14) 0.0258(16) 0.0239(13) -0.0009(12) 0.0044(10) 0.0058(11)
C18 0.0303(14) 0.0422(19) 0.0161(12) 0.0025(13) 0.0060(10) 0.0065(13)
C19 0.0277(13) 0.0285(15) 0.0166(12) -0.0077(11) -0.0016(10) -0.0017(12)
C20 0.0197(12) 0.0234(14) 0.0125(11) -0.0024(10) 0.0010(9) -0.0019(10)

loop_
_atom_type_symbol
_atom_type_description
_atom_type_scat_dispersion_real
_atom_type_scat_dispersion_imag
_atom_type_scat_source
C C 0.0181 0.0091 'International Tables Vol C Tables 4.2.6.8 and 6.1.1.4'
H H 0.0000 0.0000 'International Tables Vol C Tables 4.2.6.8 and 6.1.1.4'
N N 0.0311 0.0180 'International Tables Vol C Tables 4.2.6.8 and 6.1.1.4'
O O 0.0492 0.0322 'International Tables Vol C Tables 4.2.6.8 and 6.1.1.4'

loop_
_geom_angle_atom_site_label_1
_geom_angle_atom_site_label_2
_geom_angle_atom_site_label_3
_geom_angle
C11 O1 H1A 109.5
C1M O1M H1MA 109.5
C15 O3 H3C 109.5
C2 C1 C10 112.5(2)
C2 C1 H1B 109.1
C10 C1 H1B 109.1
C2 C1 H1C 109.1
C10 C1 H1C 109.1
H1B C1 H1C 107.8
O1M C1M H1MB 109.5
O1M C1M H1MC 109.5
H1MB C1M H1MC 109.5
O1M C1M H1MD 109.5
H1MB C1M H1MD 109.5
H1MC C1M H1MD 109.5
C1 C2 C3 111.9(2)
C1 C2 H2A 109.2
C3 C2 H2A 109.2
C1 C2 H2B 109.2
C3 C2 H2B 109.2
H2A C2 H2B 107.9
C4 C3 C2 110.6(2)
C4 C3 H3A 109.5
C2 C3 H3A 109.5
C4 C3 H3B 109.5
C2 C3 H3B 109.5
H3A C3 H3B 108.1
C18 C4 C3 120.9(2)
C18 C4 C5 123.6(3)
C3 C4 C5 115.4(2)
C6 C5 C4 111.6(2)
C6 C5 C19 108.7(2)
C4 C5 C19 106.5(2)
C6 C5 C10 108.6(2)
C4 C5 C10 106.81(19)
C19 C5 C10 114.64(19)
C5 C6 C7 112.4(2)
C5 C6 H6A 109.1
C7 C6 H6A 109.1
C5 C6 H6B 109.1
C7 C6 H6B 109.1
H6A C6 H6B 107.8
C6 C7 C8 112.3(2)
C6 C7 H7A 109.1
C8 C7 H7A 109.1
C6 C7 H7B 109.1
C8 C7 H7B 109.1
H7A C7 H7B 107.9
C17 C8 C7 108.7(2)
C17 C8 C9 114.8(2)
C7 C8 C9 112.5(2)
C17 C8 H8A 106.8
C7 C8 H8A 106.8
C9 C8 H8A 106.8
C20 C9 C8 109.44(19)
C20 C9 C11 106.64(18)
C8 C9 C11 107.3(2)
C20 C9 C10 111.8(2)
C8 C9 C10 109.99(17)
C11 C9 C10 111.49(18)
C1 C10 C5 110.7(2)
C1 C10 C9 114.34(18)
C5 C10 C9 115.72(19)
C1 C10 H10A 104.9
C5 C10 H10A 104.9
C9 C10 H10A 104.9
O1 C11 C12 109.8(2)
O1 C11 C9 109.7(2)
C12 C11 C9 115.31(18)
O1 C11 H11A 107.2
C12 C11 H11A 107.2
C9 C11 H11A 107.2
C13 C12 C11 115.42(19)
C13 C12 H12A 108.4
C11 C12 H12A 108.4
C13 C12 H12B 108.4
C11 C12 H12B 108.4
H12A C12 H12B 107.5
C14 C13 C16 124.4(2)
C14 C13 C12 118.9(2)
C16 C13 C12 116.6(2)
C13 C14 C15 128.5(2)
C13 C14 H14A 115.8
C15 C14 H14A 115.8
O2 C15 O3 123.8(2)
O2 C15 C14 125.9(2)
O3 C15 C14 110.3(2)
C13 C16 H16A 109.5
C13 C16 H16B 109.5
H16A C16 H16B 109.5
C13 C16 H16C 109.5
H16A C16 H16C 109.5
H16B C16 H16C 109.5
C8 C17 H17A 109.5
C8 C17 H17B 109.5
H17A C17 H17B 109.5
C8 C17 H17C 109.5
H17A C17 H17C 109.5
H17B C17 H17C 109.5
C4 C18 H18A 109.5
C4 C18 H18B 127.3
H18A C18 H18B 123.2
C5 C19 H19A 109.5
C5 C19 H19B 109.5
H19A C19 H19B 109.5
C5 C19 H19C 109.5
H19A C19 H19C 109.5
H19B C19 H19C 109.5
C9 C20 H20A 109.5
C9 C20 H20B 109.5
H20A C20 H20B 109.5
C9 C20 H20C 109.5
H20A C20 H20C 109.5
H20B C20 H20C 109.5

loop_
_geom_bond_atom_site_label_1
_geom_bond_atom_site_label_2
_geom_bond_distance
O1 C11 1.440(3)
O1 H1A 0.8200
O1M C1M 1.419(3)
O1M H1MA 0.8200
O2 C15 1.225(3)
O3 C15 1.319(3)
O3 H3C 0.8200
C1 C2 1.526(3)
C1 C10 1.538(4)
C1 H1B 0.9700
C1 H1C 0.9700
C1M H1MB 0.9600
C1M H1MC 0.9600
C1M H1MD 0.9600
C2 C3 1.528(4)
C2 H2A 0.9700
C2 H2B 0.9700
C3 C4 1.501(4)
C3 H3A 0.9700
C3 H3B 0.9700
C4 C18 1.336(4)
C4 C5 1.537(3)
C5 C6 1.522(4)
C5 C19 1.539(4)
C5 C10 1.572(3)
C6 C7 1.524(4)
C6 H6A 0.9700
C6 H6B 0.9700
C7 C8 1.533(3)
C7 H7A 0.9700
C7 H7B 0.9700
C8 C17 1.529(3)
C8 C9 1.559(4)
C8 H8A 0.9800
C9 C20 1.540(3)
C9 C11 1.563(3)
C9 C10 1.577(3)
C10 H10A 0.9800
C11 C12 1.534(3)
C11 H11A 0.9800
C12 C13 1.509(3)
C12 H12A 0.9700
C12 H12B 0.9700
C13 C14 1.337(4)
C13 C16 1.502(4)
C14 C15 1.475(3)
C14 H14A 0.9300
C16 H16A 0.9600
C16 H16B 0.9600
C16 H16C 0.9600
C17 H17A 0.9600
C17 H17B 0.9600
C17 H17C 0.9600
C18 H18A 0.8200
C18 H18B 1.0685
C19 H19A 0.9600
C19 H19B 0.9600
C19 H19C 0.9600
C20 H20A 0.9600
C20 H20B 0.9600
C20 H20C 0.9600
